data_4107004
loop_
_publ_author_name
'Koki Ikemoto'
'Yasuhide Inokuma'
'Makoto Fujita'

_publ_contact_author 'Makoto Fujita'
_publ_contact_author_email mfujita@appchem.t.u-tokyo.ac.jp
_publ_section_title
;
 Diels-Alder via Molecular Recognition in a Crystalline Molecular Flask
;
_journal_name_full 'Journal of the American Chemical Society'
_journal_page_first 16806
_journal_page_last 16808
_journal_paper_doi 10.1021/ja2079064
_journal_volume 133
_journal_year 2011
_chemical_formula_sum 'C81 H81 I6 N13 O2 Zn3'
_chemical_formula_weight 2226.10
_chemical_name_systematic
; 
 ? 
;
_space_group_IT_number 61
_symmetry_cell_setting orthorhombic
_symmetry_space_group_name_Hall '-P 2ac 2ab'
_symmetry_space_group_name_H-M 'P b c a'
_atom_sites_solution_hydrogens geom
_atom_sites_solution_primary direct
_atom_sites_solution_secondary difmap
_audit_creation_method SHELXL-97
_cell_angle_alpha 90.00
_cell_angle_beta 90.00
_cell_angle_gamma 90.00
_cell_formula_units_Z 8
_cell_length_a 27.110(5)
_cell_length_b 13.785(3)
_cell_length_c 45.814(9)
_cell_measurement_reflns_used 8830
_cell_measurement_temperature 90(2)
_cell_measurement_theta_max 21.51
_cell_measurement_theta_min 2.33
_cell_volume 17121(6)
_computing_cell_refinement 'Bruker SMART'
_computing_data_collection 'Bruker SMART'
_computing_data_reduction 'Bruker SAINT'
_computing_molecular_graphics 'Bruker SHELXTL'
_computing_publication_material 'Bruker SHELXTL'
_computing_structure_refinement 'SHELXL-97 (Sheldrick, 1997)'
_computing_structure_solution 'SHELXS-97 (Sheldrick, 1990)'
_diffrn_ambient_temperature 90(2)
_diffrn_measured_fraction_theta_full 1.000
_diffrn_measured_fraction_theta_max 1.000
_diffrn_measurement_device_type 'CCD area detector'
_diffrn_measurement_method 'phi and omega scans'
_diffrn_radiation_monochromator graphite
_diffrn_radiation_source 'fine-focus sealed tube'
_diffrn_radiation_type MoK\a
_diffrn_radiation_wavelength 0.71073
_diffrn_reflns_av_R_equivalents 0.0641
_diffrn_reflns_av_sigmaI/netI 0.0315
_diffrn_reflns_limit_h_max 31
_diffrn_reflns_limit_h_min -31
_diffrn_reflns_limit_k_max 16
_diffrn_reflns_limit_k_min -16
_diffrn_reflns_limit_l_max 53
_diffrn_reflns_limit_l_min -53
_diffrn_reflns_number 152007
_diffrn_reflns_theta_full 24.71
_diffrn_reflns_theta_max 24.71
_diffrn_reflns_theta_min 1.50
_exptl_absorpt_coefficient_mu 3.049
_exptl_absorpt_correction_T_max 0.8382
_exptl_absorpt_correction_T_min 0.7111
_exptl_absorpt_correction_type empirical
_exptl_absorpt_process_details SADABS
_exptl_crystal_colour yellow
_exptl_crystal_density_diffrn 1.727
_exptl_crystal_description prism
_exptl_crystal_F_000 8656
_exptl_crystal_size_max 0.12
_exptl_crystal_size_mid 0.07
_exptl_crystal_size_min 0.06
_refine_diff_density_max 2.935
_refine_diff_density_min -2.888
_refine_diff_density_rms 0.191
_refine_ls_extinction_method none
_refine_ls_goodness_of_fit_ref 1.516
_refine_ls_hydrogen_treatment constr
_refine_ls_matrix_type full
_refine_ls_number_parameters 946
_refine_ls_number_reflns 14597
_refine_ls_number_restraints 508
_refine_ls_restrained_S_all 1.512
_refine_ls_R_factor_all 0.1244
_refine_ls_R_factor_gt 0.0997
_refine_ls_shift/su_max 0.002
_refine_ls_shift/su_mean 0.000
_refine_ls_structure_factor_coef Fsqd
_refine_ls_weighting_details 'calc w=1/[\s^2^(Fo^2^)+(0.2000P)^2^+0.0000P] where P=(Fo^2^+2Fc^2^)/3'
_refine_ls_weighting_scheme calc
_refine_ls_wR_factor_gt 0.3464
_refine_ls_wR_factor_ref 0.3681
_reflns_number_gt 11063
_reflns_number_total 14597
_reflns_threshold_expression >2sigma(I)
_cod_data_source_file ja2079064_si_005.cif
_cod_data_source_block pbca
_cod_database_code 4107004

loop_
_symmetry_equiv_pos_as_xyz
'x, y, z'
'-x+1/2, -y, z+1/2'
'-x, y+1/2, -z+1/2'
'x+1/2, -y+1/2, -z'
'-x, -y, -z'
'x-1/2, y, -z-1/2'
'x, -y-1/2, z-1/2'
'-x-1/2, y-1/2, z'

loop_
_atom_site_label
_atom_site_type_symbol
_atom_site_fract_x
_atom_site_fract_y
_atom_site_fract_z
_atom_site_U_iso_or_equiv
_atom_site_adp_type
_atom_site_occupancy
_atom_site_symmetry_multiplicity
_atom_site_calc_flag
_atom_site_refinement_flags
C1A C 0.2932(14) 0.956(2) 1.0290(5) 0.209(14) Uani 1 1 d DU
H1AA H 0.2915 0.9529 1.0505 0.251 Uiso 1 1 calc R
H1AB H 0.2904 1.0258 1.0236 0.251 Uiso 1 1 calc R
C2A C 0.3452(12) 0.922(2) 1.0196(7) 0.199(13) Uani 1 1 d DU
H2AA H 0.3506 0.9345 0.9986 0.238 Uiso 1 1 calc R
H2AB H 0.3709 0.9562 1.0309 0.238 Uiso 1 1 calc R
C3A C 0.3476(11) 0.823(2) 1.0251(7) 0.205(14) Uani 1 1 d DU
H3AA H 0.3482 0.8129 1.0465 0.246 Uiso 1 1 calc R
H3AB H 0.3790 0.7978 1.0171 0.246 Uiso 1 1 calc R
C4A C 0.3022(11) 0.762(2) 1.0113(7) 0.190(13) Uani 1 1 d DU
H4AA H 0.3051 0.6922 1.0162 0.228 Uiso 1 1 calc R
H4AB H 0.3011 0.7691 0.9898 0.228 Uiso 1 1 calc R
C5A C 0.2526(11) 0.811(2) 1.0268(7) 0.204(14) Uani 1 1 d DU
H5AA H 0.2229 0.7727 1.0216 0.245 Uiso 1 1 calc R
H5AB H 0.2562 0.8099 1.0483 0.245 Uiso 1 1 calc R
C6A C 0.2480(12) 0.905(3) 1.0170(8) 0.220(15) Uani 1 1 d DU
H6AA H 0.2173 0.9347 1.0244 0.264 Uiso 1 1 calc R
H6AB H 0.2476 0.9067 0.9954 0.264 Uiso 1 1 calc R
C1B C 0.0594(10) 0.6466(18) 0.1866(5) 0.123(8) Uani 1 1 d DU
H1BA H 0.0951 0.6311 0.1871 0.147 Uiso 1 1 calc R
H1BB H 0.0412 0.5860 0.1910 0.147 Uiso 1 1 calc R
C2B C 0.0482(9) 0.7213(18) 0.2112(5) 0.121(8) Uani 1 1 d DU
H2BA H 0.0552 0.6923 0.2305 0.146 Uiso 1 1 calc R
H2BB H 0.0694 0.7793 0.2088 0.146 Uiso 1 1 calc R
C3B C -0.0005(10) 0.7473(19) 0.2095(5) 0.135(9) Uani 1 1 d DU
H3BA H -0.0066 0.8005 0.2236 0.162 Uiso 1 1 calc R
H3BB H -0.0209 0.6912 0.2156 0.162 Uiso 1 1 calc R
C4B C -0.0188(11) 0.7818(19) 0.1781(6) 0.143(9) Uani 1 1 d DU
H4BA H -0.0011 0.8408 0.1717 0.172 Uiso 1 1 calc R
H4BB H -0.0547 0.7949 0.1781 0.172 Uiso 1 1 calc R
C5B C -0.0050(9) 0.686(2) 0.1565(6) 0.140(9) Uani 1 1 d DU
H5BA H -0.0195 0.6261 0.1646 0.168 Uiso 1 1 calc R
H5BB H -0.0184 0.6966 0.1366 0.168 Uiso 1 1 calc R
C6B C 0.0460(8) 0.6793(16) 0.1555(4) 0.099(6) Uani 1 1 d DU
H6BA H 0.0612 0.7427 0.1509 0.119 Uiso 1 1 calc R
H6BB H 0.0567 0.6309 0.1409 0.119 Uiso 1 1 calc R
C1D C 0.2286(17) 0.722(3) 0.9397(12) 0.36(2) Uani 1 1 d DU
H1DA H 0.2341 0.7877 0.9317 0.433 Uiso 1 1 calc R
H1DB H 0.2592 0.7026 0.9500 0.433 Uiso 1 1 calc R
C2D C 0.1868(18) 0.729(3) 0.9626(11) 0.35(2) Uani 1 1 d DU
H2DA H 0.1962 0.7743 0.9783 0.416 Uiso 1 1 calc R
H2DB H 0.1562 0.7529 0.9534 0.416 Uiso 1 1 calc R
C3D C 0.1790(15) 0.638(3) 0.9740(8) 0.30(2) Uani 1 1 d DU
H3DA H 0.1458 0.6376 0.9831 0.361 Uiso 1 1 calc R
H3DB H 0.2033 0.6278 0.9898 0.361 Uiso 1 1 calc R
C4D C 0.1824(15) 0.549(3) 0.9519(9) 0.301(19) Uani 1 1 d DU
H4DA H 0.1502 0.5413 0.9421 0.361 Uiso 1 1 calc R
H4DB H 0.1892 0.4894 0.9631 0.361 Uiso 1 1 calc R
C5D C 0.2254(14) 0.563(3) 0.9273(10) 0.286(19) Uani 1 1 d DU
H5DA H 0.2582 0.5577 0.9365 0.343 Uiso 1 1 calc R
H5DB H 0.2224 0.5116 0.9124 0.343 Uiso 1 1 calc R
C6D C 0.2212(15) 0.652(3) 0.9140(8) 0.31(2) Uani 1 1 d DU
H6DA H 0.1883 0.6610 0.9050 0.375 Uiso 1 1 calc R
H6DB H 0.2470 0.6616 0.8989 0.375 Uiso 1 1 calc R
C1X C 0.3323(5) 0.6955(10) 0.1640(3) 0.062(4) Uani 1 1 d DU
C2X C 0.3807(5) 0.6910(10) 0.1763(3) 0.069(4) Uani 1 1 d DU
H2XA H 0.3855 0.7032 0.1965 0.083 Uiso 1 1 calc R
C3X C 0.4205(6) 0.6686(11) 0.1585(4) 0.076(5) Uani 1 1 d DU
C4X C 0.4149(6) 0.6556(11) 0.1286(3) 0.066(4) Uani 1 1 d DU
H4XA H 0.4429 0.6422 0.1168 0.080 Uiso 1 1 calc R
C5X C 0.3692(5) 0.6622(11) 0.1163(3) 0.069(4) Uani 1 1 d DU
H5XA H 0.3654 0.6573 0.0958 0.082 Uiso 1 1 calc R
C6X C 0.3263(5) 0.6769(10) 0.1348(3) 0.064(4) Uani 1 1 d DU
C7X C 0.2769(6) 0.6694(10) 0.1225(4) 0.080(5) Uani 1 1 d DU
C8X C 0.2669(6) 0.6517(12) 0.0928(4) 0.096(6) Uani 1 1 d DU
H8XA H 0.2941 0.6491 0.0798 0.116 Uiso 1 1 calc R
C9X C 0.2211(9) 0.6379(18) 0.0816(5) 0.138(8) Uani 1 1 d DU
H9XA H 0.2163 0.6223 0.0616 0.165 Uiso 1 1 calc R
C10X C 0.1815(8) 0.6477(15) 0.1005(5) 0.117(7) Uani 1 1 d DU
H10B H 0.1493 0.6372 0.0930 0.140 Uiso 1 1 calc R
C11X C 0.1860(7) 0.6701(12) 0.1274(4) 0.099(6) Uani 1 1 d DU
H11B H 0.1577 0.6766 0.1395 0.119 Uiso 1 1 calc R
C12X C 0.2364(6) 0.6857(10) 0.1395(4) 0.081(5) Uani 1 1 d DU
C13X C 0.2411(6) 0.7137(12) 0.1689(4) 0.090(5) Uani 1 1 d DU
C14X C 0.1989(7) 0.7347(14) 0.1880(4) 0.112(7) Uani 1 1 d DU
H14B H 0.1664 0.7253 0.1808 0.134 Uiso 1 1 calc R
C15X C 0.2055(9) 0.7672(17) 0.2155(5) 0.119(7) Uani 1 1 d DU
H15B H 0.1779 0.7869 0.2268 0.143 Uiso 1 1 calc R
C16X C 0.2511(8) 0.7718(11) 0.2268(4) 0.106(6) Uani 1 1 d DU
H16A H 0.2548 0.7922 0.2465 0.127 Uiso 1 1 calc R
C17X C 0.2936(7) 0.7476(11) 0.2109(4) 0.102(6) Uani 1 1 d DU
H17A H 0.3250 0.7505 0.2200 0.123 Uiso 1 1 calc R
C18X C 0.2899(6) 0.7184(10) 0.1807(3) 0.072(4) Uani 1 1 d DU
C19X C 0.4698(7) 0.6598(13) 0.1742(6) 0.099(6) Uani 1 1 d U
H19B H 0.4944 0.6710 0.1582 0.119 Uiso 1 1 calc R
C20X C 0.4837(9) 0.7291(14) 0.1959(5) 0.109(7) Uani 1 1 d U
H20B H 0.4611 0.7790 0.2009 0.131 Uiso 1 1 calc R
C21X C 0.5272(9) 0.7260(18) 0.2092(7) 0.132(9) Uani 1 1 d U
H21A H 0.5380 0.7708 0.2237 0.159 Uiso 1 1 calc R
C22X C 0.5572(11) 0.641(2) 0.1982(8) 0.154(10) Uani 1 1 d U
H22B H 0.5688 0.6556 0.1782 0.184 Uiso 1 1 calc R
H22C H 0.5867 0.6332 0.2107 0.184 Uiso 1 1 calc R
C23X C 0.4807(8) 0.5531(15) 0.1840(6) 0.102(6) Uani 1 1 d U
H23B H 0.4805 0.5098 0.1665 0.122 Uiso 1 1 calc R
C24X C 0.5312(11) 0.552(2) 0.1976(7) 0.137(8) Uani 1 1 d U
H24B H 0.5518 0.5018 0.1876 0.164 Uiso 1 1 calc R
C25X C 0.4455(7) 0.5151(10) 0.2059(4) 0.076(5) Uani 1 1 d U
C26X C 0.5208(8) 0.5191(13) 0.2285(6) 0.108(7) Uani 1 1 d U
C27X C 0.4390(11) 0.4713(18) 0.2600(5) 0.135(11) Uani 1 1 d U
H27B H 0.4609 0.4659 0.2769 0.202 Uiso 1 1 calc R
H27C H 0.4236 0.4082 0.2561 0.202 Uiso 1 1 calc R
H27D H 0.4133 0.5194 0.2640 0.202 Uiso 1 1 calc R
N1X N 0.4703(7) 0.5044(10) 0.2320(4) 0.102(6) Uani 1 1 d U
O1X O 0.4008(4) 0.4970(8) 0.2035(3) 0.082(4) Uani 1 1 d U
O2X O 0.5498(7) 0.5086(12) 0.2479(5) 0.154(8) Uani 1 1 d U
Zn1 Zn 0.24344(8) 0.65442(11) 0.31134(4) 0.0599(5) Uani 1 1 d .
Zn2 Zn -0.03271(6) 0.35688(11) 0.08311(5) 0.0607(5) Uani 1 1 d .
Zn3 Zn 0.44897(5) 0.35381(11) 0.07401(3) 0.0442(4) Uani 1 1 d .
I1 I 0.33636(6) 0.67180(11) 0.32062(3) 0.0907(5) Uani 1 1 d .
I2 I 0.19083(6) 0.80873(7) 0.30503(3) 0.0836(4) Uani 1 1 d .
I3 I -0.08519(5) 0.26389(10) 0.11872(5) 0.1171(7) Uani 1 1 d .
I4 I -0.00860(4) 0.28958(9) 0.03317(3) 0.0873(5) Uani 1 1 d .
I5 I 0.51659(3) 0.44655(8) 0.10070(2) 0.0607(3) Uani 1 1 d .
I6 I 0.44458(5) 0.17235(8) 0.06485(3) 0.0781(4) Uani 1 1 d .
C1 C 0.2726(5) 0.5489(9) 0.2583(3) 0.047(3) Uani 1 1 d .
H1A H 0.3046 0.5562 0.2666 0.057 Uiso 1 1 calc R
C2 C 0.2688(5) 0.5143(8) 0.2295(3) 0.039(3) Uani 1 1 d .
H2A H 0.2972 0.4995 0.2181 0.046 Uiso 1 1 calc R
C3 C 0.2213(4) 0.5026(7) 0.2183(3) 0.037(3) Uani 1 1 d .
C4 C 0.1812(5) 0.5229(9) 0.2353(3) 0.052(3) Uani 1 1 d .
H4A H 0.1489 0.5105 0.2282 0.062 Uiso 1 1 calc R
C5 C 0.1881(6) 0.5604(10) 0.2619(3) 0.054(3) Uani 1 1 d .
H5A H 0.1600 0.5803 0.2727 0.065 Uiso 1 1 calc R
C6 C 0.0334(4) 0.3999(9) 0.1337(4) 0.052(3) Uani 1 1 d .
H6A H 0.0035 0.3939 0.1444 0.062 Uiso 1 1 calc R
C7 C 0.0780(5) 0.4172(9) 0.1489(3) 0.048(3) Uani 1 1 d .
H7A H 0.0781 0.4239 0.1695 0.058 Uiso 1 1 calc R
C8 C 0.1209(4) 0.4240(7) 0.1333(3) 0.039(3) Uani 1 1 d .
C9 C 0.1177(5) 0.4163(10) 0.1037(3) 0.052(3) Uani 1 1 d .
H9A H 0.1469 0.4226 0.0924 0.062 Uiso 1 1 calc R
C10 C 0.0739(5) 0.3998(10) 0.0897(3) 0.054(3) Uani 1 1 d .
H10A H 0.0732 0.3940 0.0690 0.065 Uiso 1 1 calc R
C11 C 0.3407(5) 0.3844(9) 0.0837(2) 0.041(3) Uani 1 1 d .
H11A H 0.3399 0.3698 0.0634 0.049 Uiso 1 1 calc R
C12 C 0.2975(4) 0.3980(8) 0.0971(2) 0.036(3) Uani 1 1 d .
H12A H 0.2671 0.3915 0.0870 0.043 Uiso 1 1 calc R
C13 C 0.2993(4) 0.4230(7) 0.1273(2) 0.030(2) Uani 1 1 d .
C14 C 0.3449(4) 0.4315(7) 0.1411(2) 0.032(2) Uani 1 1 d .
H14A H 0.3478 0.4496 0.1610 0.038 Uiso 1 1 calc R
C15 C 0.3851(4) 0.4121(7) 0.1241(2) 0.032(2) Uani 1 1 d .
H15A H 0.4163 0.4155 0.1335 0.039 Uiso 1 1 calc R
C16 C 0.2158(4) 0.4725(7) 0.1869(2) 0.031(2) Uani 1 1 d .
C17 C 0.1703(4) 0.4382(7) 0.1480(3) 0.037(3) Uani 1 1 d .
C18 C 0.2533(4) 0.4388(7) 0.1440(2) 0.027(2) Uani 1 1 d .
C19 C 0.4403(6) 0.5194(11) 0.0328(3) 0.062(4) Uani 1 1 d .
H19A H 0.4538 0.5530 0.0490 0.075 Uiso 1 1 calc R
C20 C 0.4282(6) 0.5734(10) 0.0085(3) 0.057(4) Uani 1 1 d .
H20A H 0.4354 0.6407 0.0075 0.068 Uiso 1 1 calc R
C21 C 0.4049(4) 0.5255(9) -0.0147(2) 0.040(3) Uani 1 1 d .
C22 C 0.3992(6) 0.4254(10) -0.0129(3) 0.055(4) Uani 1 1 d .
H22A H 0.3856 0.3895 -0.0286 0.066 Uiso 1 1 calc R
C23 C 0.4141(5) 0.3789(10) 0.0128(2) 0.046(3) Uani 1 1 d .
H23A H 0.4092 0.3108 0.0142 0.056 Uiso 1 1 calc R
C24 C 0.3015(6) 0.3804(10) -0.1322(3) 0.059(4) Uani 1 1 d .
H24A H 0.2962 0.3125 -0.1307 0.071 Uiso 1 1 calc R
C25 C 0.3224(7) 0.4310(10) -0.1083(3) 0.068(5) Uani 1 1 d .
H25A H 0.3306 0.3978 -0.0908 0.082 Uiso 1 1 calc R
C26 C 0.3305(5) 0.5277(9) -0.1108(3) 0.049(3) Uani 1 1 d .
C27 C 0.3149(8) 0.5742(11) -0.1345(3) 0.079(6) Uani 1 1 d .
H27A H 0.3178 0.6428 -0.1355 0.095 Uiso 1 1 calc R
C28 C 0.2946(7) 0.5239(10) -0.1573(4) 0.077(5) Uani 1 1 d .
H28A H 0.2840 0.5581 -0.1742 0.092 Uiso 1 1 calc R
C29 C 0.4142(6) 0.9630(10) -0.0989(3) 0.059(4) Uani 1 1 d .
H29A H 0.4107 0.9951 -0.1171 0.071 Uiso 1 1 calc R
C30 C 0.3961(6) 0.8699(10) -0.0960(3) 0.062(4) Uani 1 1 d .
H30A H 0.3803 0.8398 -0.1121 0.074 Uiso 1 1 calc R
C31 C 0.4007(4) 0.8203(9) -0.0704(3) 0.040(3) Uani 1 1 d .
C32 C 0.4240(5) 0.8657(10) -0.0469(3) 0.050(3) Uani 1 1 d .
H32A H 0.4289 0.8319 -0.0290 0.060 Uiso 1 1 calc R
C33 C 0.4403(5) 0.9628(11) -0.0500(4) 0.063(4) Uani 1 1 d .
H33A H 0.4541 0.9968 -0.0339 0.075 Uiso 1 1 calc R
C34 C 0.3878(5) 0.5801(9) -0.0413(3) 0.046(3) Uani 1 1 d .
C35 C 0.3535(4) 0.5800(9) -0.0849(2) 0.041(3) Uani 1 1 d .
C36 C 0.3864(5) 0.7164(9) -0.0668(3) 0.047(3) Uani 1 1 d .
N1 N 0.2339(4) 0.5717(7) 0.2744(2) 0.044(2) Uani 1 1 d .
N2 N 0.0320(4) 0.3919(7) 0.1051(3) 0.051(3) Uani 1 1 d .
N3 N 0.3855(3) 0.3896(7) 0.09661(18) 0.033(2) Uani 1 1 d .
N4 N 0.1704(3) 0.4609(6) 0.1761(2) 0.038(2) Uani 1 1 d .
N5 N 0.2093(3) 0.4235(7) 0.1308(2) 0.039(2) Uani 1 1 d .
N6 N 0.2579(3) 0.4633(6) 0.1725(2) 0.0313(19) Uani 1 1 d .
N7 N 0.4346(4) 0.4239(8) 0.0352(2) 0.049(3) Uani 1 1 d .
N8 N 0.2892(6) 0.4252(8) -0.1562(3) 0.071(4) Uani 1 1 d .
N9 N 0.4357(3) 1.0081(8) -0.0776(3) 0.049(3) Uani 1 1 d .
N10 N 0.3643(4) 0.5291(7) -0.0614(2) 0.040(2) Uani 1 1 d .
N11 N 0.3633(4) 0.6744(7) -0.0891(2) 0.047(3) Uani 1 1 d .
N12 N 0.3989(4) 0.6715(7) -0.0421(2) 0.042(2) Uani 1 1 d .

loop_
_atom_site_aniso_label
_atom_site_aniso_U_11
_atom_site_aniso_U_22
_atom_site_aniso_U_33
_atom_site_aniso_U_23
_atom_site_aniso_U_13
_atom_site_aniso_U_12
C1A 0.31(3) 0.27(3) 0.055(14) 0.006(18) 0.030(19) 0.09(3)
C2A 0.26(3) 0.23(3) 0.100(18) 0.00(2) -0.04(2) 0.08(3)
C3A 0.23(3) 0.26(3) 0.12(2) -0.10(2) -0.04(2) 0.07(3)
C4A 0.17(2) 0.25(3) 0.15(2) -0.10(2) -0.068(18) 0.07(2)
C5A 0.19(3) 0.25(3) 0.17(2) -0.04(2) -0.03(2) 0.09(3)
C6A 0.26(3) 0.26(3) 0.14(2) -0.03(2) -0.01(2) 0.09(3)
C1B 0.146(18) 0.116(17) 0.105(15) 0.023(14) 0.004(14) 0.027(14)
C2B 0.147(19) 0.097(15) 0.120(17) 0.003(13) 0.026(16) 0.006(14)
C3B 0.16(2) 0.109(16) 0.132(18) 0.015(14) 0.066(17) 0.029(15)
C4B 0.16(2) 0.113(18) 0.15(2) -0.015(16) -0.005(18) 0.030(16)
C5B 0.129(18) 0.15(2) 0.142(19) 0.017(17) -0.033(17) -0.022(16)
C6B 0.124(15) 0.086(13) 0.088(13) -0.013(10) 0.011(12) 0.011(12)
C1D 0.24(3) 0.34(5) 0.50(5) -0.04(4) 0.06(3) 0.11(4)
C2D 0.21(3) 0.34(5) 0.49(5) -0.07(4) 0.07(3) 0.12(4)
C3D 0.17(2) 0.27(4) 0.47(5) -0.02(4) 0.06(3) 0.12(3)
C4D 0.17(3) 0.29(4) 0.45(5) -0.04(4) 0.05(3) 0.05(3)
C5D 0.15(2) 0.26(4) 0.45(5) -0.04(4) 0.11(3) 0.07(3)
C6D 0.17(3) 0.31(5) 0.46(5) -0.06(4) 0.07(3) 0.12(3)
C1X 0.075(9) 0.033(6) 0.079(9) 0.017(6) 0.018(7) -0.006(6)
C2X 0.091(10) 0.046(7) 0.072(9) 0.026(7) 0.024(8) 0.005(7)
C3X 0.071(9) 0.043(7) 0.113(11) 0.013(8) -0.004(9) -0.012(7)
C4X 0.070(9) 0.057(8) 0.071(9) 0.006(7) 0.009(7) 0.007(7)
C5X 0.086(10) 0.044(7) 0.076(9) 0.004(7) 0.014(8) 0.010(7)
C6X 0.082(9) 0.028(6) 0.081(9) 0.005(6) 0.002(8) 0.010(6)
C7X 0.098(10) 0.027(6) 0.114(11) 0.015(7) -0.011(9) 0.003(7)
C8X 0.112(12) 0.055(9) 0.122(12) 0.005(9) -0.041(10) 0.009(9)
C9X 0.154(15) 0.083(12) 0.176(16) 0.021(12) -0.024(14) -0.001(12)
C10X 0.131(14) 0.063(10) 0.156(15) 0.027(11) -0.027(12) 0.020(10)
C11X 0.086(10) 0.042(8) 0.170(15) 0.025(10) -0.020(11) -0.011(8)
C12X 0.073(9) 0.031(7) 0.139(12) 0.013(8) 0.002(9) 0.013(7)
C13X 0.087(10) 0.041(8) 0.141(12) 0.019(9) 0.029(10) -0.005(7)
C14X 0.111(12) 0.061(10) 0.163(15) 0.037(11) 0.032(12) 0.002(9)
C15X 0.134(14) 0.094(12) 0.130(14) 0.026(11) 0.052(12) 0.005(11)
C16X 0.137(13) 0.071(10) 0.109(12) 0.033(9) 0.044(11) 0.004(10)
C17X 0.149(14) 0.067(10) 0.091(11) 0.016(9) 0.050(10) -0.007(10)
C18X 0.092(10) 0.033(7) 0.091(10) 0.023(7) 0.009(8) 0.003(7)
C19X 0.075(11) 0.067(11) 0.155(17) 0.026(11) -0.035(12) -0.011(9)
C20X 0.117(15) 0.064(11) 0.147(17) 0.032(11) -0.064(13) -0.045(10)
C21X 0.104(15) 0.087(14) 0.21(2) 0.016(15) -0.072(16) -0.037(12)
C22X 0.117(18) 0.123(19) 0.22(2) 0.056(19) -0.044(18) -0.025(15)
C23X 0.107(14) 0.067(11) 0.132(16) 0.015(11) -0.028(12) 0.004(10)
C24X 0.123(16) 0.126(17) 0.162(18) 0.015(15) -0.055(15) -0.017(14)
C25X 0.106(13) 0.048(8) 0.074(10) -0.006(7) -0.054(9) -0.003(8)
C26X 0.098(13) 0.047(9) 0.179(18) 0.011(11) -0.079(14) -0.012(9)
C27X 0.24(3) 0.090(16) 0.072(13) 0.016(12) -0.054(17) 0.003(18)
N1X 0.134(13) 0.046(8) 0.124(13) -0.010(8) -0.077(11) 0.013(8)
O1X 0.079(8) 0.051(6) 0.116(10) 0.010(6) -0.051(7) -0.012(5)
O2X 0.140(14) 0.099(12) 0.22(2) -0.028(12) -0.124(15) 0.031(10)
Zn1 0.0996(14) 0.0372(9) 0.0430(9) -0.0050(7) 0.0221(9) -0.0024(8)
Zn2 0.0359(8) 0.0381(9) 0.1082(15) -0.0028(8) -0.0202(8) 0.0032(6)
Zn3 0.0497(8) 0.0439(8) 0.0389(8) 0.0030(6) 0.0081(6) 0.0092(6)
I1 0.1070(10) 0.0976(10) 0.0677(8) -0.0349(7) 0.0014(7) -0.0221(7)
I2 0.1357(12) 0.0369(6) 0.0781(8) -0.0025(5) 0.0254(7) 0.0076(6)
I3 0.0536(7) 0.0746(9) 0.223(2) 0.0506(10) 0.0024(9) -0.0101(6)
I4 0.0682(7) 0.0670(7) 0.1267(11) -0.0458(7) -0.0369(7) 0.0167(5)
I5 0.0415(5) 0.0844(8) 0.0564(6) -0.0011(5) 0.0057(4) 0.0021(4)
I6 0.1041(9) 0.0426(6) 0.0875(9) 0.0007(5) 0.0160(7) 0.0190(5)
C1 0.047(7) 0.040(7) 0.055(8) -0.009(6) -0.004(6) -0.007(6)
C2 0.046(7) 0.031(6) 0.039(6) -0.003(5) 0.008(5) -0.002(5)
C3 0.042(6) 0.024(5) 0.046(7) 0.007(5) -0.006(5) -0.003(5)
C4 0.046(7) 0.038(7) 0.072(9) 0.003(6) 0.024(7) -0.003(6)
C5 0.066(9) 0.053(8) 0.044(8) 0.007(6) 0.008(7) 0.000(7)
C6 0.025(6) 0.039(7) 0.091(11) 0.011(7) -0.002(6) 0.002(5)
C7 0.044(7) 0.036(7) 0.064(8) 0.000(6) 0.001(6) -0.003(5)
C8 0.022(5) 0.018(5) 0.078(9) 0.004(5) -0.004(5) 0.007(4)
C9 0.033(6) 0.058(8) 0.064(9) 0.020(7) -0.004(6) -0.019(6)
C10 0.053(8) 0.046(8) 0.063(9) 0.008(6) -0.020(7) 0.003(6)
C11 0.057(8) 0.041(7) 0.026(6) -0.005(5) -0.006(5) -0.003(6)
C12 0.039(6) 0.029(6) 0.040(6) 0.011(5) -0.004(5) 0.003(5)
C13 0.026(5) 0.019(5) 0.045(6) -0.002(4) -0.003(4) 0.003(4)
C14 0.042(6) 0.018(5) 0.036(6) 0.007(4) -0.006(5) -0.007(4)
C15 0.032(6) 0.026(5) 0.039(6) 0.008(5) -0.002(5) -0.003(4)
C16 0.037(6) 0.018(5) 0.037(6) 0.001(4) 0.001(5) -0.002(4)
C17 0.032(6) 0.015(5) 0.064(8) 0.005(5) -0.004(5) 0.000(4)
C18 0.030(5) 0.014(5) 0.038(6) 0.004(4) 0.000(4) 0.002(4)
C19 0.085(11) 0.057(9) 0.044(8) -0.011(7) -0.007(7) -0.009(8)
C20 0.074(10) 0.038(7) 0.058(9) 0.000(6) -0.002(7) -0.009(7)
C21 0.044(7) 0.050(7) 0.026(6) 0.001(5) 0.010(5) -0.011(5)
C22 0.087(10) 0.046(8) 0.032(7) -0.005(6) 0.015(7) -0.004(7)
C23 0.067(8) 0.044(7) 0.028(6) -0.004(5) -0.005(6) -0.005(6)
C24 0.085(10) 0.036(7) 0.057(9) 0.002(6) -0.024(8) 0.003(7)
C25 0.116(14) 0.044(8) 0.044(8) 0.003(6) -0.034(8) 0.006(8)
C26 0.064(8) 0.037(7) 0.047(7) -0.001(6) -0.014(6) 0.002(6)
C27 0.151(17) 0.032(7) 0.055(9) 0.001(6) -0.030(10) 0.001(9)
C28 0.138(16) 0.036(8) 0.056(9) 0.001(7) -0.026(10) 0.010(9)
C29 0.087(11) 0.038(7) 0.052(8) -0.007(6) 0.011(7) 0.000(7)
C30 0.089(11) 0.046(8) 0.051(8) -0.012(7) 0.001(8) -0.005(8)
C31 0.042(6) 0.045(7) 0.033(6) -0.006(5) 0.004(5) -0.011(5)
C32 0.050(7) 0.045(7) 0.053(8) 0.016(6) -0.005(6) -0.006(6)
C33 0.055(9) 0.050(9) 0.083(11) -0.008(8) -0.009(8) -0.021(7)
C34 0.063(8) 0.041(7) 0.034(6) 0.002(5) 0.021(6) 0.000(6)
C35 0.045(7) 0.045(7) 0.032(6) 0.004(5) -0.008(5) -0.004(5)
C36 0.057(8) 0.041(7) 0.044(7) -0.001(6) -0.008(6) 0.013(6)
N1 0.063(7) 0.036(5) 0.031(5) -0.001(4) 0.018(5) 0.009(5)
N2 0.027(5) 0.035(6) 0.091(9) 0.017(6) -0.009(5) 0.001(4)
N3 0.043(5) 0.035(5) 0.020(4) -0.002(4) 0.001(4) 0.003(4)
N4 0.036(5) 0.015(4) 0.062(7) 0.011(4) -0.002(5) 0.004(4)
N5 0.031(5) 0.028(5) 0.058(6) 0.008(4) -0.014(4) 0.002(4)
N6 0.032(5) 0.025(5) 0.038(5) 0.002(4) -0.001(4) 0.002(4)
N7 0.059(7) 0.040(6) 0.046(6) 0.002(5) 0.022(5) 0.003(5)
N8 0.126(12) 0.039(6) 0.049(7) 0.005(5) -0.046(7) -0.002(7)
N9 0.028(5) 0.050(6) 0.068(8) -0.012(6) 0.014(5) -0.010(5)
N10 0.045(6) 0.034(5) 0.041(6) -0.002(4) 0.002(4) 0.000(4)
N11 0.057(7) 0.033(5) 0.051(6) -0.006(5) -0.004(5) 0.005(5)
N12 0.056(6) 0.034(5) 0.035(5) -0.010(4) -0.004(5) -0.004(5)

loop_
_atom_type_symbol
_atom_type_description
_atom_type_scat_dispersion_real
_atom_type_scat_dispersion_imag
_atom_type_scat_source
C C 0.0033 0.0016 'International Tables Vol C Tables 4.2.6.8 and 6.1.1.4'
H H 0.0000 0.0000 'International Tables Vol C Tables 4.2.6.8 and 6.1.1.4'
N N 0.0061 0.0033 'International Tables Vol C Tables 4.2.6.8 and 6.1.1.4'
O O 0.0106 0.0060 'International Tables Vol C Tables 4.2.6.8 and 6.1.1.4'
Zn Zn 0.2839 1.4301 'International Tables Vol C Tables 4.2.6.8 and 6.1.1.4'
I I -0.4742 1.8119 'International Tables Vol C Tables 4.2.6.8 and 6.1.1.4'

loop_
_geom_angle_atom_site_label_1
_geom_angle_atom_site_label_2
_geom_angle_atom_site_label_3
_geom_angle
_geom_angle_site_symmetry_1
_geom_angle_site_symmetry_3
C6A C1A C2A 119(2) . .
C6A C1A H1AA 107.5 . .
C2A C1A H1AA 107.5 . .
C6A C1A H1AB 107.5 . .
C2A C1A H1AB 107.5 . .
H1AA C1A H1AB 107.0 . .
C3A C2A C1A 107(2) . .
C3A C2A H2AA 110.3 . .
C1A C2A H2AA 110.3 . .
C3A C2A H2AB 110.3 . .
C1A C2A H2AB 110.3 . .
H2AA C2A H2AB 108.5 . .
C2A C3A C4A 114(3) . .
C2A C3A H3AA 108.8 . .
C4A C3A H3AA 108.8 . .
C2A C3A H3AB 108.8 . .
C4A C3A H3AB 108.8 . .
H3AA C3A H3AB 107.7 . .
C3A C4A C5A 103.7(19) . .
C3A C4A H4AA 111.0 . .
C5A C4A H4AA 111.0 . .
C3A C4A H4AB 111.0 . .
C5A C4A H4AB 111.0 . .
H4AA C4A H4AB 109.0 . .
C6A C5A C4A 108(2) . .
C6A C5A H5AA 110.1 . .
C4A C5A H5AA 110.1 . .
C6A C5A H5AB 110.1 . .
C4A C5A H5AB 110.1 . .
H5AA C5A H5AB 108.4 . .
C5A C6A C1A 105(2) . .
C5A C6A H6AA 110.8 . .
C1A C6A H6AA 110.8 . .
C5A C6A H6AB 110.8 . .
C1A C6A H6AB 110.8 . .
H6AA C6A H6AB 108.9 . .
C6B C1B C2B 115.4(18) . .
C6B C1B H1BA 108.4 . .
C2B C1B H1BA 108.4 . .
C6B C1B H1BB 108.4 . .
C2B C1B H1BB 108.4 . .
H1BA C1B H1BB 107.5 . .
C3B C2B C1B 109(2) . .
C3B C2B H2BA 110.0 . .
C1B C2B H2BA 110.0 . .
C3B C2B H2BB 110.0 . .
C1B C2B H2BB 110.0 . .
H2BA C2B H2BB 108.3 . .
C2B C3B C4B 115(2) . .
C2B C3B H3BA 108.4 . .
C4B C3B H3BA 108.4 . .
C2B C3B H3BB 108.4 . .
C4B C3B H3BB 108.4 . .
H3BA C3B H3BB 107.5 . .
C3B C4B C5B 103.2(17) . .
C3B C4B H4BA 111.1 . .
C5B C4B H4BA 111.1 . .
C3B C4B H4BB 111.1 . .
C5B C4B H4BB 111.1 . .
H4BA C4B H4BB 109.1 . .
C6B C5B C4B 107.1(19) . .
C6B C5B H5BA 110.3 . .
C4B C5B H5BA 110.3 . .
C6B C5B H5BB 110.3 . .
C4B C5B H5BB 110.3 . .
H5BA C5B H5BB 108.6 . .
C5B C6B C1B 103.1(19) . .
C5B C6B H6BA 111.1 . .
C1B C6B H6BA 111.1 . .
C5B C6B H6BB 111.1 . .
C1B C6B H6BB 111.1 . .
H6BA C6B H6BB 109.1 . .
C6D C1D C2D 118(3) . .
C6D C1D H1DA 107.9 . .
C2D C1D H1DA 107.9 . .
C6D C1D H1DB 107.9 . .
C2D C1D H1DB 107.9 . .
H1DA C1D H1DB 107.2 . .
C3D C2D C1D 108(2) . .
C3D C2D H2DA 110.0 . .
C1D C2D H2DA 110.0 . .
C3D C2D H2DB 110.0 . .
C1D C2D H2DB 110.0 . .
H2DA C2D H2DB 108.4 . .
C2D C3D C4D 117(3) . .
C2D C3D H3DA 108.1 . .
C4D C3D H3DA 108.1 . .
C2D C3D H3DB 108.1 . .
C4D C3D H3DB 108.1 . .
H3DA C3D H3DB 107.3 . .
C3D C4D C5D 113(2) . .
C3D C4D H4DA 109.0 . .
C5D C4D H4DA 109.0 . .
C3D C4D H4DB 109.0 . .
C5D C4D H4DB 109.0 . .
H4DA C4D H4DB 107.8 . .
C6D C5D C4D 111(2) . .
C6D C5D H5DA 109.5 . .
C4D C5D H5DA 109.5 . .
C6D C5D H5DB 109.5 . .
C4D C5D H5DB 109.5 . .
H5DA C5D H5DB 108.1 . .
C5D C6D C1D 102(2) . .
C5D C6D H6DA 111.4 . .
C1D C6D H6DA 111.4 . .
C5D C6D H6DB 111.4 . .
C1D C6D H6DB 111.4 . .
H6DA C6D H6DB 109.2 . .
C6X C1X C18X 118.3(13) . .
C6X C1X C2X 118.9(12) . .
C18X C1X C2X 122.8(14) . .
C3X C2X C1X 119.5(14) . .
C3X C2X H2XA 120.2 . .
C1X C2X H2XA 120.2 . .
C2X C3X C4X 121.6(15) . .
C2X C3X C19X 115.1(17) . .
C4X C3X C19X 123.4(17) . .
C5X C4X C3X 119.8(14) . .
C5X C4X H4XA 120.1 . .
C3X C4X H4XA 120.1 . .
C4X C5X C6X 119.6(14) . .
C4X C5X H5XA 120.2 . .
C6X C5X H5XA 120.2 . .
C1X C6X C5X 120.1(13) . .
C1X C6X C7X 119.9(13) . .
C5X C6X C7X 120.0(14) . .
C12X C7X C8X 115.2(15) . .
C12X C7X C6X 120.5(15) . .
C8X C7X C6X 124.2(16) . .
C9X C8X C7X 124.4(19) . .
C9X C8X H8XA 117.8 . .
C7X C8X H8XA 117.8 . .
C8X C9X C10X 117(2) . .
C8X C9X H9XA 121.3 . .
C10X C9X H9XA 121.3 . .
C11X C10X C9X 124(2) . .
C11X C10X H10B 118.2 . .
C9X C10X H10B 118.2 . .
C10X C11X C12X 118.8(18) . .
C10X C11X H11B 120.6 . .
C12X C11X H11B 120.6 . .
C7X C12X C13X 121.2(15) . .
C7X C12X C11X 120.2(15) . .
C13X C12X C11X 118.6(16) . .
C12X C13X C18X 117.4(14) . .
C12X C13X C14X 123.6(17) . .
C18X C13X C14X 119.0(16) . .
C15X C14X C13X 121.3(19) . .
C15X C14X H14B 119.4 . .
C13X C14X H14B 119.4 . .
C16X C15X C14X 119.9(19) . .
C16X C15X H15B 120.1 . .
C14X C15X H15B 120.1 . .
C15X C16X C17X 122.9(19) . .
C15X C16X H16A 118.6 . .
C17X C16X H16A 118.6 . .
C16X C17X C18X 120.5(18) . .
C16X C17X H17A 119.7 . .
C18X C17X H17A 119.7 . .
C1X C18X C13X 122.3(14) . .
C1X C18X C17X 121.6(15) . .
C13X C18X C17X 116.1(14) . .
C20X C19X C3X 120.5(19) . .
C20X C19X C23X 112.2(19) . .
C3X C19X C23X 112.0(15) . .
C20X C19X H19B 103.2 . .
C3X C19X H19B 103.2 . .
C23X C19X H19B 103.2 . .
C21X C20X C19X 122(3) . .
C21X C20X H20B 118.9 . .
C19X C20X H20B 118.9 . .
C20X C21X C22X 110(2) . .
C20X C21X H21A 124.9 . .
C22X C21X H21A 124.9 . .
C24X C22X C21X 114(3) . .
C24X C22X H22B 108.7 . .
C21X C22X H22B 108.7 . .
C24X C22X H22C 108.7 . .
C21X C22X H22C 108.7 . .
H22B C22X H22C 107.6 . .
C25X C23X C24X 107(2) . .
C25X C23X C19X 114.0(19) . .
C24X C23X C19X 107.5(19) . .
C25X C23X H23B 109.2 . .
C24X C23X H23B 109.2 . .
C19X C23X H23B 109.2 . .
C22X C24X C26X 110(3) . .
C22X C24X C23X 117(2) . .
C26X C24X C23X 103(2) . .
C22X C24X H24B 109.1 . .
C26X C24X H24B 109.1 . .
C23X C24X H24B 109.1 . .
O1X C25X N1X 122(2) . .
O1X C25X C23X 129.9(16) . .
N1X C25X C23X 108.2(18) . .
O2X C26X N1X 123(3) . .
O2X C26X C24X 128(3) . .
N1X C26X C24X 109.6(18) . .
N1X C27X H27B 109.5 . .
N1X C27X H27C 109.5 . .
H27B C27X H27C 109.5 . .
N1X C27X H27D 109.5 . .
H27B C27X H27D 109.5 . .
H27C C27X H27D 109.5 . .
C25X N1X C26X 111(2) . .
C25X N1X C27X 117.8(19) . .
C26X N1X C27X 130.9(18) . .
N8 Zn1 N1 104.2(5) 2_565 .
N8 Zn1 I1 110.7(5) 2_565 .
N1 Zn1 I1 108.1(3) . .
N8 Zn1 I2 106.5(4) 2_565 .
N1 Zn1 I2 107.2(3) . .
I1 Zn1 I2 119.00(8) . .
N9 Zn2 N2 101.6(4) 4_465 .
N9 Zn2 I3 107.7(3) 4_465 .
N2 Zn2 I3 106.3(3) . .
N9 Zn2 I4 108.9(3) 4_465 .
N2 Zn2 I4 107.6(4) . .
I3 Zn2 I4 122.72(8) . .
N7 Zn3 N3 99.4(4) . .
N7 Zn3 I6 108.1(3) . .
N3 Zn3 I6 106.2(3) . .
N7 Zn3 I5 108.4(3) . .
N3 Zn3 I5 103.8(3) . .
I6 Zn3 I5 127.40(7) . .
N1 C1 C2 123.0(12) . .
N1 C1 H1A 118.5 . .
C2 C1 H1A 118.5 . .
C3 C2 C1 116.8(11) . .
C3 C2 H2A 121.6 . .
C1 C2 H2A 121.6 . .
C4 C3 C2 120.2(12) . .
C4 C3 C16 121.5(11) . .
C2 C3 C16 118.3(10) . .
C5 C4 C3 119.2(14) . .
C5 C4 H4A 120.4 . .
C3 C4 H4A 120.4 . .
C4 C5 N1 123.2(13) . .
C4 C5 H5A 118.4 . .
N1 C5 H5A 118.4 . .
N2 C6 C7 121.9(12) . .
N2 C6 H6A 119.1 . .
C7 C6 H6A 119.1 . .
C8 C7 C6 118.6(13) . .
C8 C7 H7A 120.7 . .
C6 C7 H7A 120.7 . .
C9 C8 C7 117.5(11) . .
C9 C8 C17 120.6(11) . .
C7 C8 C17 121.9(12) . .
C8 C9 C10 122.4(13) . .
C8 C9 H9A 118.8 . .
C10 C9 H9A 118.8 . .
N2 C10 C9 119.9(14) . .
N2 C10 H10A 120.0 . .
C9 C10 H10A 120.0 . .
C12 C11 N3 125.4(11) . .
C12 C11 H11A 117.3 . .
N3 C11 H11A 117.3 . .
C11 C12 C13 116.7(10) . .
C11 C12 H12A 121.7 . .
C13 C12 H12A 121.7 . .
C14 C13 C12 119.4(10) . .
C14 C13 C18 120.1(10) . .
C12 C13 C18 120.5(9) . .
C15 C14 C13 115.7(10) . .
C15 C14 H14A 122.1 . .
C13 C14 H14A 122.1 . .
N3 C15 C14 127.3(10) . .
N3 C15 H15A 116.4 . .
C14 C15 H15A 116.4 . .
N6 C16 N4 126.9(10) . .
N6 C16 C3 114.6(9) . .
N4 C16 C3 118.5(10) . .
N4 C17 N5 127.4(10) . .
N4 C17 C8 117.7(10) . .
N5 C17 C8 114.9(11) . .
N6 C18 N5 123.6(10) . .
N6 C18 C13 117.2(9) . .
N5 C18 C13 119.1(10) . .
N7 C19 C20 125.0(13) . .
N7 C19 H19A 117.5 . .
C20 C19 H19A 117.5 . .
C19 C20 C21 117.7(13) . .
C19 C20 H20A 121.1 . .
C21 C20 H20A 121.1 . .
C22 C21 C20 118.1(12) . .
C22 C21 C34 120.7(11) . .
C20 C21 C34 121.1(12) . .
C21 C22 C23 118.2(12) . .
C21 C22 H22A 120.9 . .
C23 C22 H22A 120.9 . .
N7 C23 C22 123.9(12) . .
N7 C23 H23A 118.0 . .
C22 C23 H23A 118.0 . .
N8 C24 C25 121.4(13) . .
N8 C24 H24A 119.3 . .
C25 C24 H24A 119.3 . .
C26 C25 C24 118.9(13) . .
C26 C25 H25A 120.5 . .
C24 C25 H25A 120.5 . .
C27 C26 C25 119.5(13) . .
C27 C26 C35 122.4(12) . .
C25 C26 C35 117.9(12) . .
C26 C27 C28 120.4(14) . .
C26 C27 H27A 119.8 . .
C28 C27 H27A 119.8 . .
C27 C28 N8 121.2(14) . .
C27 C28 H28A 119.4 . .
N8 C28 H28A 119.4 . .
N9 C29 C30 122.1(14) . .
N9 C29 H29A 118.9 . .
C30 C29 H29A 118.9 . .
C31 C30 C29 121.2(14) . .
C31 C30 H30A 119.4 . .
C29 C30 H30A 119.4 . .
C30 C31 C32 118.6(12) . .
C30 C31 C36 123.6(11) . .
C32 C31 C36 117.5(11) . .
C31 C32 C33 119.0(13) . .
C31 C32 H32A 120.5 . .
C33 C32 H32A 120.5 . .
C32 C33 N9 118.7(13) . .
C32 C33 H33A 120.6 . .
N9 C33 H33A 120.6 . .
N12 C34 N10 127.3(12) . .
N12 C34 C21 116.1(12) . .
N10 C34 C21 116.6(11) . .
N10 C35 N11 126.1(11) . .
N10 C35 C26 118.3(11) . .
N11 C35 C26 115.5(10) . .
N11 C36 N12 124.7(12) . .
N11 C36 C31 117.0(11) . .
N12 C36 C31 118.3(11) . .
C1 N1 C5 117.3(11) . .
C1 N1 Zn1 119.4(9) . .
C5 N1 Zn1 121.2(8) . .
C6 N2 C10 119.7(11) . .
C6 N2 Zn2 121.7(9) . .
C10 N2 Zn2 118.5(10) . .
C15 N3 C11 115.4(10) . .
C15 N3 Zn3 123.3(8) . .
C11 N3 Zn3 121.1(7) . .
C17 N4 C16 112.9(10) . .
C17 N5 C18 114.1(10) . .
C16 N6 C18 115.1(9) . .
C23 N7 C19 116.8(12) . .
C23 N7 Zn3 121.9(9) . .
C19 N7 Zn3 120.9(10) . .
C24 N8 C28 118.3(12) . .
C24 N8 Zn1 117.9(10) . 2_564
C28 N8 Zn1 123.5(10) . 2_564
C29 N9 C33 120.1(12) . .
C29 N9 Zn2 121.8(10) . 4_565
C33 N9 Zn2 118.1(9) . 4_565
C35 N10 C34 113.2(10) . .
C36 N11 C35 114.0(11) . .
C34 N12 C36 114.8(11) . .

loop_
_geom_bond_atom_site_label_1
_geom_bond_atom_site_label_2
_geom_bond_distance
_geom_bond_site_symmetry_2
C1A C6A 1.52(3) .
C1A C2A 1.55(3) .
C1A H1AA 0.9900 .
C1A H1AB 0.9900 .
C2A C3A 1.38(2) .
C2A H2AA 0.9900 .
C2A H2AB 0.9900 .
C3A C4A 1.62(3) .
C3A H3AA 0.9900 .
C3A H3AB 0.9900 .
C4A C5A 1.66(3) .
C4A H4AA 0.9900 .
C4A H4AB 0.9900 .
C5A C6A 1.38(3) .
C5A H5AA 0.9900 .
C5A H5AB 0.9900 .
C6A H6AA 0.9900 .
C6A H6AB 0.9900 .
C1B C6B 1.54(2) .
C1B C2B 1.56(3) .
C1B H1BA 0.9900 .
C1B H1BB 0.9900 .
C2B C3B 1.37(2) .
C2B H2BA 0.9900 .
C2B H2BB 0.9900 .
C3B C4B 1.59(3) .
C3B H3BA 0.9900 .
C3B H3BB 0.9900 .
C4B C5B 1.69(3) .
C4B H4BA 0.9900 .
C4B H4BB 0.9900 .
C5B C6B 1.39(3) .
C5B H5BA 0.9900 .
C5B H5BB 0.9900 .
C6B H6BA 0.9900 .
C6B H6BB 0.9900 .
C1D C6D 1.53(3) .
C1D C2D 1.55(3) .
C1D H1DA 0.9900 .
C1D H1DB 0.9900 .
C2D C3D 1.37(2) .
C2D H2DA 0.9900 .
C2D H2DB 0.9900 .
C3D C4D 1.59(3) .
C3D H3DA 0.9900 .
C3D H3DB 0.9900 .
C4D C5D 1.63(3) .
C4D H4DA 0.9900 .
C4D H4DB 0.9900 .
C5D C6D 1.37(3) .
C5D H5DA 0.9900 .
C5D H5DB 0.9900 .
C6D H6DA 0.9900 .
C6D H6DB 0.9900 .
C1X C6X 1.37(2) .
C1X C18X 1.417(18) .
C1X C2X 1.429(19) .
C2X C3X 1.387(19) .
C2X H2XA 0.9500 .
C3X C4X 1.39(2) .
C3X C19X 1.52(2) .
C4X C5X 1.365(18) .
C4X H4XA 0.9500 .
C5X C6X 1.452(18) .
C5X H5XA 0.9500 .
C6X C7X 1.458(19) .
C7X C12X 1.36(2) .
C7X C8X 1.41(2) .
C8X C9X 1.36(2) .
C8X H8XA 0.9500 .
C9X C10X 1.38(3) .
C9X H9XA 0.9500 .
C10X C11X 1.28(2) .
C10X H10B 0.9500 .
C11X C12X 1.49(2) .
C11X H11B 0.9500 .
C12X C13X 1.41(2) .
C13X C18X 1.43(2) .
C13X C14X 1.47(2) .
C14X C15X 1.35(2) .
C14X H14B 0.9500 .
C15X C16X 1.34(2) .
C15X H15B 0.9500 .
C16X C17X 1.40(2) .
C16X H16A 0.9500 .
C17X C18X 1.44(2) .
C17X H17A 0.9500 .
C19X C20X 1.43(3) .
C19X C23X 1.57(3) .
C19X H19B 1.0000 .
C20X C21X 1.33(3) .
C20X H20B 0.9500 .
C21X C22X 1.52(4) .
C21X H21A 0.9500 .
C22X C24X 1.41(4) .
C22X H22B 0.9900 .
C22X H22C 0.9900 .
C23X C25X 1.48(3) .
C23X C24X 1.51(3) .
C23X H23B 1.0000 .
C24X C26X 1.51(4) .
C24X H24B 1.0000 .
C25X O1X 1.24(2) .
C25X N1X 1.38(2) .
C26X O2X 1.20(2) .
C26X N1X 1.39(3) .
C27X N1X 1.60(3) .
C27X H27B 0.9800 .
C27X H27C 0.9800 .
C27X H27D 0.9800 .
Zn1 N8 2.050(11) 2_565
Zn1 N1 2.056(10) .
Zn1 I1 2.566(3) .
Zn1 I2 2.577(2) .
Zn2 N9 2.065(11) 4_465
Zn2 N2 2.081(11) .
Zn2 I3 2.516(2) .
Zn2 I4 2.554(2) .
Zn3 N7 2.062(11) .
Zn3 N3 2.067(9) .
Zn3 I6 2.5393(19) .
Zn3 I5 2.5475(19) .
C1 N1 1.321(16) .
C1 C2 1.410(17) .
C1 H1A 0.9500 .
C2 C3 1.393(17) .
C2 H2A 0.9500 .
C3 C4 1.364(17) .
C3 C16 1.506(16) .
C4 C5 1.34(2) .
C4 H4A 0.9500 .
C5 N1 1.376(18) .
C5 H5A 0.9500 .
C6 N2 1.314(19) .
C6 C7 1.417(18) .
C6 H6A 0.9500 .
C7 C8 1.369(17) .
C7 H7A 0.9500 .
C8 C9 1.361(19) .
C8 C17 1.511(16) .
C9 C10 1.369(18) .
C9 H9A 0.9500 .
C10 N2 1.343(18) .
C10 H10A 0.9500 .
C11 C12 1.336(17) .
C11 N3 1.352(15) .
C11 H11A 0.9500 .
C12 C13 1.428(16) .
C12 H12A 0.9500 .
C13 C14 1.392(15) .
C13 C18 1.481(14) .
C14 C15 1.366(16) .
C14 H14A 0.9500 .
C15 N3 1.299(14) .
C15 H15A 0.9500 .
C16 N6 1.321(14) .
C16 N4 1.335(14) .
C17 N4 1.328(16) .
C17 N5 1.335(15) .
C18 N6 1.354(14) .
C18 N5 1.354(14) .
C19 N7 1.330(18) .
C19 C20 1.38(2) .
C19 H19A 0.9500 .
C20 C21 1.401(18) .
C20 H20A 0.9500 .
C21 C22 1.392(18) .
C21 C34 1.503(18) .
C22 C23 1.400(18) .
C22 H22A 0.9500 .
C23 N7 1.320(16) .
C23 H23A 0.9500 .
C24 N8 1.304(17) .
C24 C25 1.42(2) .
C24 H24A 0.9500 .
C25 C26 1.355(19) .
C25 H25A 0.9500 .
C26 C27 1.33(2) .
C26 C35 1.521(17) .
C27 C28 1.37(2) .
C27 H27A 0.9500 .
C28 N8 1.369(19) .
C28 H28A 0.9500 .
C29 N9 1.297(18) .
C29 C30 1.38(2) .
C29 H29A 0.9500 .
C30 C31 1.36(2) .
C30 H30A 0.9500 .
C31 C32 1.398(18) .
C31 C36 1.492(18) .
C32 C33 1.416(19) .
C32 H32A 0.9500 .
C33 N9 1.41(2) .
C33 H33A 0.9500 .
C34 N12 1.296(16) .
C34 N10 1.325(16) .
C35 N10 1.318(15) .
C35 N11 1.342(16) .
C36 N11 1.331(17) .
C36 N12 1.332(16) .
N8 Zn1 2.050(11) 2_564
N9 Zn2 2.065(11) 4_565
